data_7018576
loop_
_publ_author_name
'Miao, Li-Li'
'Li, Hong-Xi'
'Yu, Miao'
'Zhao, Wei'
'Gong, Wei-Jie'
'Gao, Jun'
'Ren, Zhi-Gang'
'Wang, Hui-Fang'
'Lang, Jian-Ping'

_publ_section_title
;
 Preparation of a nitrate-coordinated copper(ii) complex of
 2-(pyrazol-3-yl)-6-(pyrazolate)pyridine as an efficient catalyst for
 methyl methacrylate polymerization.
;
_journal_issue 12
_journal_name_full 'Dalton transactions (Cambridge, England : 2003)'
_journal_page_first 3424
_journal_page_last 3430
_journal_paper_doi 10.1039/c2dt12145j
_journal_volume 41
_journal_year 2012
_chemical_formula_moiety 'C22 H16 Cu2 N12 O6, 2(C3 H7 N O)'
_chemical_formula_sum 'C28 H30 Cu2 N14 O8'
_chemical_formula_weight 817.76
_chemical_name_systematic
;
?
;
_space_group_IT_number 14
_symmetry_cell_setting monoclinic
_symmetry_space_group_name_Hall '-P 2ybc'
_symmetry_space_group_name_H-M 'P 1 21/c 1'
_atom_sites_solution_hydrogens geom
_atom_sites_solution_primary direct
_atom_sites_solution_secondary difmap
_audit_creation_method SHELXL-97
_cell_angle_alpha 90.00
_cell_angle_beta 103.55(3)
_cell_angle_gamma 90.00
_cell_formula_units_Z 2
_cell_length_a 12.497(3)
_cell_length_b 7.7247(15)
_cell_length_c 17.883(4)
_cell_measurement_reflns_used 4689
_cell_measurement_temperature 223(2)
_cell_measurement_theta_max 27.5087
_cell_measurement_theta_min 3.1251
_cell_volume 1678.3(7)
_computing_cell_refinement 'CrystalClear, Ver. 1.30 (Rigaku/MSC, 2001)'
_computing_data_collection 'CrystalClear, Ver. 1.30 (Rigaku/MSC, 2001)'
_computing_data_reduction 'CrystalStructure, Ver. 3.60 (Rigaku/MSC, 2004)'
_computing_molecular_graphics 'ORTEPII (Johnson, 1976)'
_computing_publication_material SHELXL97
_computing_structure_refinement 'SHELXL-97 (Sheldrick, 1997)'
_computing_structure_solution 'SHELXS-97 (Sheldrick, 1990)'
_diffrn_ambient_temperature 223(2)
_diffrn_measured_fraction_theta_full 0.997
_diffrn_measured_fraction_theta_max 0.997
_diffrn_measurement_device_type 'Rigaku MercuryCCD area detector'
_diffrn_measurement_method \w
_diffrn_radiation_monochromator graphite
_diffrn_radiation_source 'fine-focus sealed tube'
_diffrn_radiation_type MoK\a
_diffrn_radiation_wavelength 0.71073
_diffrn_reflns_av_R_equivalents 0.0528
_diffrn_reflns_av_sigmaI/netI 0.0615
_diffrn_reflns_limit_h_max 14
_diffrn_reflns_limit_h_min -14
_diffrn_reflns_limit_k_max 7
_diffrn_reflns_limit_k_min -9
_diffrn_reflns_limit_l_max 21
_diffrn_reflns_limit_l_min -20
_diffrn_reflns_number 8747
_diffrn_reflns_theta_full 25.00
_diffrn_reflns_theta_max 25.00
_diffrn_reflns_theta_min 3.13
_diffrn_standards_decay_% 0
_diffrn_standards_interval_count 0
_diffrn_standards_interval_time 0
_diffrn_standards_number 0
_exptl_absorpt_coefficient_mu 1.339
_exptl_absorpt_correction_T_max 0.8777
_exptl_absorpt_correction_T_min 0.7756
_exptl_absorpt_correction_type multi-scan
_exptl_absorpt_process_details 'Jacobson, R. (1998) Private communication to Rigaku Company, Tokyo, Japan.'
_exptl_crystal_colour Green
_exptl_crystal_density_diffrn 1.618
_exptl_crystal_density_method 'not measured'
_exptl_crystal_description Platelet
_exptl_crystal_F_000 836
_exptl_crystal_size_max 0.20
_exptl_crystal_size_mid 0.10
_exptl_crystal_size_min 0.10
_refine_diff_density_max 1.188
_refine_diff_density_min -0.415
_refine_diff_density_rms 0.081
_refine_ls_extinction_method none
_refine_ls_goodness_of_fit_ref 1.156
_refine_ls_hydrogen_treatment constr
_refine_ls_matrix_type full
_refine_ls_number_parameters 237
_refine_ls_number_reflns 2950
_refine_ls_number_restraints 0
_refine_ls_restrained_S_all 1.156
_refine_ls_R_factor_all 0.0995
_refine_ls_R_factor_gt 0.0724
_refine_ls_shift/su_max 0.000
_refine_ls_shift/su_mean 0.000
_refine_ls_structure_factor_coef Fsqd
_refine_ls_weighting_details 'calc w=1/[\s^2^(Fo^2^)+(0.0643P)^2^+1.6050P] where P=(Fo^2^+2Fc^2^)/3'
_refine_ls_weighting_scheme calc
_refine_ls_wR_factor_gt 0.1465
_refine_ls_wR_factor_ref 0.1605
_reflns_number_gt 2254
_reflns_number_total 2950
_reflns_threshold_expression >2sigma(I)
_cod_data_source_file c2dt12145j.txt
_cod_data_source_block t
_cod_depositor_comments
;
The following automatic conversions were performed:

'_exptl_absorpt_correction_type' value 'Multi-Scan' changed to
'multi-scan' according to
/home/saulius/struct/CIF-dictionaries/cif_core.dic dictionary named
'cif_core.dic' version 2.4.1 from 2010-06-29.

Automatic conversion script
Id: cif_fix_values 1715 2011-07-08 13:25:40Z adriana 
;
_cod_original_cell_volume 1678.3(6)
_cod_original_sg_symbol_H-M 'P 21/c'
_cod_database_code 7018576

loop_
_symmetry_equiv_pos_as_xyz
'x, y, z'
'-x, y+1/2, -z+1/2'
'-x, -y, -z'
'x, -y-1/2, z-1/2'

loop_
_atom_site_label
_atom_site_type_symbol
_atom_site_fract_x
_atom_site_fract_y
_atom_site_fract_z
_atom_site_U_iso_or_equiv
_atom_site_adp_type
_atom_site_occupancy
_atom_site_symmetry_multiplicity
_atom_site_calc_flag
_atom_site_refinement_flags
Cu1 Cu 0.58937(6) 0.79464(9) 0.03383(4) 0.0423(3) Uani 1 1 d .
N1 N 0.8008(4) 0.5793(6) 0.0002(3) 0.0489(12) Uani 1 1 d .
H1 H 0.8275 0.6532 -0.0273 0.059 Uiso 1 1 calc R
N2 N 0.7094(4) 0.6063(6) 0.0267(3) 0.0436(11) Uani 1 1 d .
N3 N 0.5471(4) 0.6008(6) 0.0912(2) 0.0402(11) Uani 1 1 d .
N4 N 0.4492(4) 0.8880(6) 0.0543(2) 0.0418(11) Uani 1 1 d .
N5 N 0.3901(4) 1.0373(6) 0.0401(3) 0.0476(12) Uani 1 1 d .
N6 N 0.7342(4) 0.9168(7) 0.1954(3) 0.0504(13) Uani 1 1 d .
N7 N 0.0538(4) 1.0261(8) 0.1658(3) 0.0582(14) Uani 1 1 d .
O1 O 0.7003(4) 0.7823(7) 0.2190(3) 0.0742(14) Uani 1 1 d .
O2 O 0.7884(4) 1.0244(6) 0.2408(3) 0.0716(14) Uani 1 1 d .
O3 O 0.7106(4) 0.9474(6) 0.1245(2) 0.0591(12) Uani 1 1 d .
O4 O 0.0736(3) 1.2129(6) 0.0720(2) 0.0572(11) Uani 1 1 d .
C1 C 0.8451(5) 0.4233(8) 0.0220(4) 0.0553(17) Uani 1 1 d .
H1A H 0.9085 0.3767 0.0099 0.066 Uiso 1 1 calc R
C2 C 0.7818(5) 0.3444(8) 0.0647(4) 0.0519(16) Uani 1 1 d .
H2 H 0.7928 0.2347 0.0880 0.062 Uiso 1 1 calc R
C3 C 0.6986(5) 0.4592(7) 0.0665(3) 0.0426(14) Uani 1 1 d .
C4 C 0.6067(5) 0.4552(7) 0.1035(3) 0.0440(14) Uani 1 1 d .
C5 C 0.5788(6) 0.3226(8) 0.1474(4) 0.0569(17) Uani 1 1 d .
H5 H 0.6201 0.2198 0.1553 0.068 Uiso 1 1 calc R
C6 C 0.4907(6) 0.3435(8) 0.1790(3) 0.0578(17) Uani 1 1 d .
H6 H 0.4715 0.2548 0.2094 0.069 Uiso 1 1 calc R
C7 C 0.4288(5) 0.4946(8) 0.1668(3) 0.0491(15) Uani 1 1 d .
H7 H 0.3676 0.5098 0.1883 0.059 Uiso 1 1 calc R
C8 C 0.4603(5) 0.6217(8) 0.1219(3) 0.0417(13) Uani 1 1 d .
C9 C 0.4071(5) 0.7903(8) 0.1030(3) 0.0442(14) Uani 1 1 d .
C10 C 0.3214(6) 0.8755(9) 0.1222(4) 0.067(2) Uani 1 1 d .
H10 H 0.2781 0.8382 0.1556 0.080 Uiso 1 1 calc R
C11 C 0.3130(6) 1.0266(10) 0.0821(4) 0.072(2) Uani 1 1 d .
H11 H 0.2603 1.1128 0.0833 0.087 Uiso 1 1 calc R
C12 C 0.0880(5) 1.1719(9) 0.1406(4) 0.0584(17) Uani 1 1 d .
H12 H 0.1262 1.2505 0.1775 0.070 Uiso 1 1 calc R
C13 C -0.0085(7) 0.8993(11) 0.1131(4) 0.087(3) Uani 1 1 d .
H13A H 0.0034 0.9177 0.0621 0.130 Uiso 1 1 calc R
H13B H -0.0863 0.9116 0.1116 0.130 Uiso 1 1 calc R
H13C H 0.0156 0.7837 0.1306 0.130 Uiso 1 1 calc R
C14 C 0.0766(7) 0.9831(11) 0.2466(4) 0.083(2) Uani 1 1 d .
H14A H 0.1267 1.0681 0.2758 0.124 Uiso 1 1 calc R
H14B H 0.1100 0.8692 0.2546 0.124 Uiso 1 1 calc R
H14C H 0.0085 0.9832 0.2638 0.124 Uiso 1 1 calc R

loop_
_atom_site_aniso_label
_atom_site_aniso_U_11
_atom_site_aniso_U_22
_atom_site_aniso_U_33
_atom_site_aniso_U_23
_atom_site_aniso_U_13
_atom_site_aniso_U_12
Cu1 0.0435(4) 0.0386(4) 0.0449(4) 0.0064(3) 0.0103(3) 0.0099(3)
N1 0.042(3) 0.048(3) 0.057(3) 0.003(2) 0.014(2) 0.008(2)
N2 0.044(3) 0.039(3) 0.047(3) -0.001(2) 0.010(2) 0.007(2)
N3 0.039(3) 0.044(3) 0.040(2) 0.003(2) 0.012(2) 0.007(2)
N4 0.047(3) 0.046(3) 0.034(2) 0.006(2) 0.012(2) 0.007(2)
N5 0.045(3) 0.045(3) 0.057(3) 0.009(2) 0.019(2) 0.020(2)
N6 0.043(3) 0.048(3) 0.059(3) 0.001(3) 0.008(3) 0.007(2)
N7 0.057(3) 0.069(4) 0.048(3) 0.001(3) 0.013(3) -0.003(3)
O1 0.087(4) 0.070(4) 0.061(3) 0.004(2) 0.008(3) -0.012(3)
O2 0.069(3) 0.069(3) 0.070(3) -0.014(3) 0.001(2) -0.013(3)
O3 0.072(3) 0.051(3) 0.051(3) 0.003(2) 0.008(2) -0.001(2)
O4 0.051(3) 0.063(3) 0.057(3) 0.010(2) 0.010(2) 0.008(2)
C1 0.046(4) 0.046(4) 0.072(4) -0.001(3) 0.011(3) 0.018(3)
C2 0.055(4) 0.037(4) 0.065(4) 0.007(3) 0.016(3) 0.009(3)
C3 0.048(3) 0.040(3) 0.040(3) -0.001(2) 0.008(3) 0.007(3)
C4 0.053(4) 0.037(3) 0.038(3) -0.001(2) 0.002(3) 0.007(3)
C5 0.067(4) 0.044(4) 0.062(4) 0.010(3) 0.020(3) 0.010(3)
C6 0.082(5) 0.040(4) 0.055(4) 0.016(3) 0.024(4) 0.006(3)
C7 0.055(4) 0.052(4) 0.045(3) 0.003(3) 0.021(3) -0.001(3)
C8 0.046(3) 0.042(3) 0.037(3) 0.002(2) 0.009(3) 0.001(3)
C9 0.046(3) 0.047(4) 0.040(3) 0.007(3) 0.012(3) 0.003(3)
C10 0.068(4) 0.072(5) 0.073(4) 0.028(4) 0.042(4) 0.033(4)
C11 0.069(5) 0.069(5) 0.096(5) 0.033(4) 0.056(4) 0.032(4)
C12 0.051(4) 0.064(5) 0.060(4) -0.004(3) 0.012(3) 0.010(3)
C13 0.095(6) 0.087(6) 0.077(5) -0.007(4) 0.019(5) -0.031(5)
C14 0.094(6) 0.100(7) 0.056(4) 0.011(4) 0.019(4) -0.010(5)

loop_
_atom_type_symbol
_atom_type_description
_atom_type_scat_dispersion_real
_atom_type_scat_dispersion_imag
_atom_type_scat_source
C C 0.0033 0.0016 'International Tables Vol C Tables 4.2.6.8 and 6.1.1.4'
H H 0.0000 0.0000 'International Tables Vol C Tables 4.2.6.8 and 6.1.1.4'
N N 0.0061 0.0033 'International Tables Vol C Tables 4.2.6.8 and 6.1.1.4'
O O 0.0106 0.0060 'International Tables Vol C Tables 4.2.6.8 and 6.1.1.4'
Cl Cl 0.1484 0.1585 'International Tables Vol C Tables 4.2.6.8 and 6.1.1.4'
Cu Cu 0.3201 1.2651 'International Tables Vol C Tables 4.2.6.8 and 6.1.1.4'

loop_
_geom_angle_atom_site_label_1
_geom_angle_atom_site_label_2
_geom_angle_atom_site_label_3
_geom_angle
_geom_angle_site_symmetry_1
_geom_angle_site_symmetry_3
N5 Cu1 N3 168.06(19) 3_675 .
N5 Cu1 N4 98.43(18) 3_675 .
N3 Cu1 N4 79.89(19) . .
N5 Cu1 N2 102.33(19) 3_675 .
N3 Cu1 N2 77.73(19) . .
N4 Cu1 N2 156.98(19) . .
N5 Cu1 O3 88.04(19) 3_675 .
N3 Cu1 O3 103.90(17) . .
N4 Cu1 O3 98.53(18) . .
N2 Cu1 O3 92.06(17) . .
C1 N1 N2 111.2(5) . .
C1 N1 H1 124.4 . .
N2 N1 H1 124.4 . .
N1 N2 C3 104.5(4) . .
N1 N2 Cu1 142.8(4) . .
C3 N2 Cu1 112.6(4) . .
C8 N3 C4 120.6(5) . .
C8 N3 Cu1 117.9(4) . .
C4 N3 Cu1 121.4(4) . .
C9 N4 N5 108.6(5) . .
C9 N4 Cu1 114.0(4) . .
N5 N4 Cu1 136.8(4) . .
C11 N5 N4 105.6(5) . .
C11 N5 Cu1 130.7(4) . 3_675
N4 N5 Cu1 123.4(4) . 3_675
O1 N6 O2 121.1(5) . .
O1 N6 O3 119.1(5) . .
O2 N6 O3 119.7(6) . .
C12 N7 C14 122.2(6) . .
C12 N7 C13 121.5(6) . .
C14 N7 C13 116.3(6) . .
N6 O3 Cu1 125.6(4) . .
N1 C1 C2 108.0(6) . .
N1 C1 H1A 126.0 . .
C2 C1 H1A 126.0 . .
C1 C2 C3 105.4(5) . .
C1 C2 H2 127.3 . .
C3 C2 H2 127.3 . .
N2 C3 C2 111.0(5) . .
N2 C3 C4 116.1(5) . .
C2 C3 C4 132.8(6) . .
N3 C4 C5 120.7(6) . .
N3 C4 C3 112.1(5) . .
C5 C4 C3 127.2(5) . .
C6 C5 C4 118.9(6) . .
C6 C5 H5 120.5 . .
C4 C5 H5 120.5 . .
C5 C6 C7 120.7(6) . .
C5 C6 H6 119.7 . .
C7 C6 H6 119.7 . .
C8 C7 C6 117.6(6) . .
C8 C7 H7 121.2 . .
C6 C7 H7 121.2 . .
N3 C8 C7 121.5(5) . .
N3 C8 C9 112.4(5) . .
C7 C8 C9 126.1(5) . .
N4 C9 C10 109.9(5) . .
N4 C9 C8 114.9(5) . .
C10 C9 C8 135.2(6) . .
C11 C10 C9 104.4(6) . .
C11 C10 H10 127.8 . .
C9 C10 H10 127.8 . .
N5 C11 C10 111.5(6) . .
N5 C11 H11 124.2 . .
C10 C11 H11 124.2 . .
O4 C12 N7 124.9(6) . .
O4 C12 H12 117.6 . .
N7 C12 H12 117.6 . .
N7 C13 H13A 109.5 . .
N7 C13 H13B 109.5 . .
H13A C13 H13B 109.5 . .
N7 C13 H13C 109.5 . .
H13A C13 H13C 109.5 . .
H13B C13 H13C 109.5 . .
N7 C14 H14A 109.5 . .
N7 C14 H14B 109.5 . .
H14A C14 H14B 109.5 . .
N7 C14 H14C 109.5 . .
H14A C14 H14C 109.5 . .
H14B C14 H14C 109.5 . .

loop_
_geom_bond_atom_site_label_1
_geom_bond_atom_site_label_2
_geom_bond_distance
_geom_bond_site_symmetry_2
Cu1 N5 1.912(5) 3_675
Cu1 N3 1.956(5) .
Cu1 N4 2.006(5) .
Cu1 N2 2.115(5) .
Cu1 O3 2.273(4) .
N1 C1 1.345(7) .
N1 N2 1.351(6) .
N1 H1 0.8700 .
N2 C3 1.363(7) .
N3 C8 1.336(7) .
N3 C4 1.339(7) .
N4 C9 1.349(7) .
N4 N5 1.361(6) .
N5 C11 1.356(8) .
N5 Cu1 1.912(5) 3_675
N6 O1 1.233(6) .
N6 O2 1.246(6) .
N6 O3 1.256(6) .
N7 C12 1.321(8) .
N7 C14 1.446(8) .
N7 C13 1.452(9) .
O4 C12 1.238(7) .
C1 C2 1.366(9) .
C1 H1A 0.9400 .
C2 C3 1.372(8) .
C2 H2 0.9400 .
C3 C4 1.454(8) .
C4 C5 1.384(8) .
C5 C6 1.360(9) .
C5 H5 0.9400 .
C6 C7 1.389(8) .
C6 H6 0.9400 .
C7 C8 1.383(8) .
C7 H7 0.9400 .
C8 C9 1.465(8) .
C9 C10 1.368(8) .
C10 C11 1.362(9) .
C10 H10 0.9400 .
C11 H11 0.9400 .
C12 H12 0.9400 .
C13 H13A 0.9700 .
C13 H13B 0.9700 .
C13 H13C 0.9700 .
C14 H14A 0.9700 .
C14 H14B 0.9700 .
C14 H14C 0.9700 .

loop_
_geom_hbond_atom_site_label_D
_geom_hbond_atom_site_label_H
_geom_hbond_atom_site_label_A
_geom_hbond_distance_DH
_geom_hbond_distance_HA
_geom_hbond_distance_DA
_geom_hbond_angle_DHA
_geom_hbond_site_symmetry_A
N1 H1 O4 0.87 1.92 2.767(7) 163.2 3_675
C1 H1A O4 0.94 2.45 3.224(7) 139.2 1_645
C2 H2 O3 0.94 2.59 3.432(8) 149.0 1_545
C5 H5 O3 0.94 2.51 3.406(8) 159.3 1_545
C7 H7 O2 0.94 2.57 3.500(8) 173.1 2_645
C11 H11 O4 0.94 2.42 3.286(8) 153.0 .
C12 H12 O1 0.94 2.51 3.304(8) 142.1 2_655
C13 H13A O4 0.97 2.43 2.796(9) 101.6 .
C13 H13A O4 0.97 2.57 3.334(9) 135.5 3_575
